data_2023020
loop_
_publ_author_name
'Naghiyev, Farid N.'
'Khrustalev, Victor N.'
'Akkurt, Mehmet'
'Dukhnovsky, Evgeny A.'
'Bhattarai, Ajaya'
'Khalilov, Ali N.'
'Mamedov, &#x130;brahim G'

_publ_section_title
;
 Crystal structure and Hirshfeld surface analysis of
 4-(2-chloro-eth-yl)-5-methyl-1,2-di-hydro-pyrazol-3-one.
;
_journal_coeditor_code NX2004
_journal_issue 'Pt 2'
_journal_name_full 'Acta crystallographica. Section E, Crystallographic communications'
_journal_page_first 223
_journal_page_last 227
_journal_paper_doi 10.1107/S2056989024000835
_journal_volume 80
_journal_year 2024
_chemical_formula_iupac 'C6 H9 Cl N2 O'
_chemical_formula_moiety 'C6 H9 Cl N2 O'
_chemical_formula_sum 'C6 H9 Cl N2 O'
_chemical_formula_weight 160.60
_chemical_name_systematic
;
4-(2-Chloroethyl)-5-methyl-1,2-dihydropyrazol-3-one
;
_space_group_crystal_system monoclinic
_space_group_IT_number 14
_space_group_name_Hall '-P 2ybc'
_space_group_name_H-M_alt 'P 1 21/c 1'
_atom_sites_solution_hydrogens difmap
_atom_sites_solution_primary difmap
_atom_sites_solution_secondary difmap
_audit_creation_method SHELXL-2013
_cell_angle_alpha 90
_cell_angle_beta 93.618(2)
_cell_angle_gamma 90
_cell_formula_units_Z 4
_cell_length_a 9.8420(2)
_cell_length_b 6.9145(2)
_cell_length_c 11.1807(2)
_cell_measurement_reflns_used 4592
_cell_measurement_temperature 100(2)
_cell_measurement_theta_max 77.61
_cell_measurement_theta_min 4.51
_cell_volume 759.36(3)
_computing_cell_refinement
;
CrysAlisPro 1.171.42.53a (Rigaku OD, 2022)
;
_computing_data_collection
;
CrysAlisPro 1.171.42.53a (Rigaku OD, 2022)
;
_computing_data_reduction
;
CrysAlisPro 1.171.42.53a (Rigaku OD, 2022)
;
_computing_molecular_graphics
;
ORTEP-3 for Windows (Farrugia, 2012)
;
_computing_publication_material
;
PLATON (Spek, 2020)
;
_computing_structure_refinement
;
SHELXL (Sheldrick, 2015b)
;
_computing_structure_solution
;
<i>SHELXT</i> (Sheldrick, 2015a)
;
_diffrn_ambient_temperature 100(2)
_diffrn_measured_fraction_theta_full 0.985
_diffrn_measured_fraction_theta_max 0.947
_diffrn_measurement_device_type 'XtaLAB Synergy, Dualflex, HyPix'
_diffrn_measurement_method '\w scans'
_diffrn_radiation_type CuK\a
_diffrn_radiation_wavelength 1.54184
_diffrn_reflns_av_R_equivalents 0.0273
_diffrn_reflns_av_unetI/netI 0.0204
_diffrn_reflns_limit_h_max 12
_diffrn_reflns_limit_h_min -12
_diffrn_reflns_limit_k_max 7
_diffrn_reflns_limit_k_min -8
_diffrn_reflns_limit_l_max 8
_diffrn_reflns_limit_l_min -14
_diffrn_reflns_number 6642
_diffrn_reflns_theta_full 67.684
_diffrn_reflns_theta_max 77.513
_diffrn_reflns_theta_min 4.502
_diffrn_source 'micro-focus sealed X-ray tube'
_diffrn_standards_decay_% 0
_diffrn_standards_interval_count 0
_diffrn_standards_interval_time 0
_diffrn_standards_number 0
_exptl_absorpt_coefficient_mu 3.917
_exptl_absorpt_correction_T_max 0.750
_exptl_absorpt_correction_T_min 0.513
_exptl_absorpt_correction_type multi-scan
_exptl_absorpt_process_details
;
(CrysAlisPro; Rigaku OD, 2022)
;
_exptl_crystal_colour colourless
_exptl_crystal_density_diffrn 1.405
_exptl_crystal_description prism
_exptl_crystal_F_000 336
_exptl_crystal_size_max 0.20
_exptl_crystal_size_mid 0.12
_exptl_crystal_size_min 0.06
_refine_diff_density_max 0.284
_refine_diff_density_min -0.410
_refine_ls_extinction_method none
_refine_ls_goodness_of_fit_ref 1.048
_refine_ls_hydrogen_treatment refall
_refine_ls_matrix_type full
_refine_ls_number_parameters 127
_refine_ls_number_reflns 1532
_refine_ls_number_restraints 0
_refine_ls_restrained_S_all 1.048
_refine_ls_R_factor_all 0.0366
_refine_ls_R_factor_gt 0.0356
_refine_ls_shift/su_max 0.001
_refine_ls_shift/su_mean 0.000
_refine_ls_structure_factor_coef Fsqd
_refine_ls_weighting_details 'w=1/[\s^2^(Fo^2^)+(0.0501P)^2^+0.606P] where P=(Fo^2^+2Fc^2^)/3'
_refine_ls_weighting_scheme calc
_refine_ls_wR_factor_gt 0.0964
_refine_ls_wR_factor_ref 0.0972
_reflns_number_gt 1467
_reflns_number_total 1532
_reflns_threshold_expression 'I > 2\s(I)'
_cod_data_source_file nx2004sup1.cif
_cod_data_source_block I
_cod_depositor_comments 'Adding full bibliography for 2023020.cif.'
_cod_original_sg_symbol_H-M 'P 21/c'
_cod_database_code 2023020
_cod_database_fobs_code 2023020
_shelx_space_group_comment
;
The symmetry employed for this shelxl refinement is uniquely defined
by the following loop, which should always be used as a source of
symmetry information in preference to the above space-group names.
They are only intended as comments.
;
_shelx_estimated_absorpt_t_min 0.508
_shelx_estimated_absorpt_t_max 0.799
_shelxl_version_number .2013

loop_
_space_group_symop_operation_xyz
'x, y, z'
'-x, y+1/2, -z+1/2'
'-x, -y, -z'
'x, -y-1/2, z-1/2'

loop_
_atom_site_type_symbol
_atom_site_label
_atom_site_fract_x
_atom_site_fract_y
_atom_site_fract_z
_atom_site_U_iso_or_equiv
_atom_site_adp_type
_atom_site_calc_flag
_atom_site_occupancy
_atom_site_disorder_assembly
_atom_site_disorder_group
Cl Cl1 0.45324(5) 0.61848(7) 0.86496(4) 0.03447(18) Uani d 1 . .
O O1 0.06705(13) 0.89161(17) 0.64445(10) 0.0231(3) Uani d 1 . .
N N1 0.05777(14) 0.7905(2) 0.44644(12) 0.0197(3) Uani d 1 . .
H H1 0.013(3) 0.890(4) 0.413(2) 0.040(7) Uiso d 1 . .
N N2 0.11129(14) 0.6437(2) 0.38217(12) 0.0195(3) Uani d 1 . .
H H2 0.096(2) 0.636(3) 0.300(2) 0.038(6) Uiso d 1 . .
C C3 0.18687(16) 0.5302(2) 0.45765(14) 0.0189(3) Uani d 1 . .
C C4 0.18362(16) 0.6035(2) 0.57245(14) 0.0181(3) Uani d 1 . .
C C5 0.10154(16) 0.7717(2) 0.56311(13) 0.0188(3) Uani d 1 . .
C C6 0.2560(2) 0.3553(3) 0.41307(16) 0.0254(4) Uani d 1 . .
H H6A 0.282(3) 0.372(4) 0.331(3) 0.058(8) Uiso d 1 . .
H H6B 0.338(3) 0.328(5) 0.458(3) 0.065(9) Uiso d 1 . .
H H6C 0.205(3) 0.250(5) 0.414(3) 0.066(9) Uiso d 1 . .
C C7 0.25721(17) 0.5342(2) 0.68559(14) 0.0205(3) Uani d 1 . .
H H7A 0.194(2) 0.527(3) 0.7508(18) 0.021(5) Uiso d 1 . .
H H7B 0.295(2) 0.406(3) 0.676(2) 0.029(5) Uiso d 1 . .
C C8 0.37260(18) 0.6724(3) 0.71941(16) 0.0254(4) Uani d 1 . .
H H8A 0.340(2) 0.807(4) 0.724(2) 0.031(6) Uiso d 1 . .
H H8B 0.443(2) 0.665(4) 0.664(2) 0.037(6) Uiso d 1 . .

loop_
_atom_site_aniso_label
_atom_site_aniso_U_11
_atom_site_aniso_U_22
_atom_site_aniso_U_33
_atom_site_aniso_U_12
_atom_site_aniso_U_13
_atom_site_aniso_U_23
Cl1 0.0401(3) 0.0366(3) 0.0249(3) 0.00431(18) -0.01242(19) -0.00157(17)
O1 0.0374(7) 0.0209(6) 0.0110(5) 0.0082(5) 0.0007(5) -0.0010(4)
N1 0.0297(7) 0.0180(7) 0.0114(6) 0.0045(5) 0.0008(5) -0.0006(5)
N2 0.0278(7) 0.0194(7) 0.0115(7) 0.0026(5) 0.0013(5) -0.0028(5)
C3 0.0237(7) 0.0179(7) 0.0153(7) -0.0011(6) 0.0027(6) 0.0008(6)
C4 0.0238(7) 0.0177(7) 0.0128(7) 0.0008(6) 0.0024(6) 0.0017(6)
C5 0.0273(8) 0.0183(7) 0.0110(7) -0.0002(6) 0.0023(6) 0.0003(6)
C6 0.0333(9) 0.0233(8) 0.0198(9) 0.0057(7) 0.0033(7) -0.0036(7)
C7 0.0280(8) 0.0192(8) 0.0144(8) 0.0036(6) 0.0015(6) 0.0016(6)
C8 0.0264(8) 0.0315(9) 0.0180(8) 0.0006(7) -0.0019(6) 0.0029(7)

loop_
_atom_type_symbol
_atom_type_description
_atom_type_scat_dispersion_real
_atom_type_scat_dispersion_imag
_atom_type_scat_source
C C 0.0181 0.0091 'International Tables Vol C Tables 4.2.6.8 and 6.1.1.4'
H H 0.0000 0.0000 'International Tables Vol C Tables 4.2.6.8 and 6.1.1.4'
Cl Cl 0.3639 0.7018 'International Tables Vol C Tables 4.2.6.8 and 6.1.1.4'
N N 0.0311 0.0180 'International Tables Vol C Tables 4.2.6.8 and 6.1.1.4'
O O 0.0492 0.0322 'International Tables Vol C Tables 4.2.6.8 and 6.1.1.4'

loop_
_geom_angle_atom_site_label_1
_geom_angle_atom_site_label_2
_geom_angle_atom_site_label_3
_geom_angle_site_symmetry_1
_geom_angle_site_symmetry_3
_geom_angle
_geom_angle_publ_flag
C5 N1 N2 . . 108.95(13) ?
C5 N1 H1 . . 126.8(17) ?
N2 N1 H1 . . 123.6(17) ?
C3 N2 N1 . . 108.66(13) ?
C3 N2 H2 . . 129.9(15) ?
N1 N2 H2 . . 121.4(15) ?
N2 C3 C4 . . 108.96(14) ?
N2 C3 C6 . . 120.74(15) ?
C4 C3 C6 . . 130.29(15) ?
C3 C4 C5 . . 106.22(14) ?
C3 C4 C7 . . 128.97(15) ?
C5 C4 C7 . . 124.69(14) ?
O1 C5 N1 . . 122.31(15) ?
O1 C5 C4 . . 130.49(14) ?
N1 C5 C4 . . 107.19(13) ?
C3 C6 H6A . . 111.6(17) ?
C3 C6 H6B . . 111.9(19) ?
H6A C6 H6B . . 105(2) ?
C3 C6 H6C . . 113(2) ?
H6A C6 H6C . . 107(3) ?
H6B C6 H6C . . 107(3) ?
C4 C7 C8 . . 108.91(14) ?
C4 C7 H7A . . 110.2(12) ?
C8 C7 H7A . . 110.3(12) ?
C4 C7 H7B . . 111.5(13) ?
C8 C7 H7B . . 108.6(13) ?
H7A C7 H7B . . 107.3(18) ?
C7 C8 Cl1 . . 112.04(12) ?
C7 C8 H8A . . 111.5(13) ?
Cl1 C8 H8A . . 105.7(13) ?
C7 C8 H8B . . 111.5(15) ?
Cl1 C8 H8B . . 106.1(15) ?
H8A C8 H8B . . 109.7(19) ?

loop_
_geom_bond_atom_site_label_1
_geom_bond_atom_site_label_2
_geom_bond_site_symmetry_2
_geom_bond_distance
_geom_bond_publ_flag
Cl1 C8 . 1.8040(18) ?
O1 C5 . 1.2920(19) ?
N1 C5 . 1.354(2) ?
N1 N2 . 1.3685(19) ?
N1 H1 . 0.88(3) ?
N2 C3 . 1.342(2) ?
N2 H2 . 0.92(3) ?
C3 C4 . 1.382(2) ?
C3 C6 . 1.489(2) ?
C4 C5 . 1.416(2) ?
C4 C7 . 1.496(2) ?
C6 H6A . 0.97(3) ?
C6 H6B . 0.95(3) ?
C6 H6C . 0.88(3) ?
C7 C8 . 1.514(2) ?
C7 H7A . 0.99(2) ?
C7 H7B . 0.97(2) ?
C8 H8A . 0.99(2) ?
C8 H8B . 0.95(2) ?

loop_
_geom_hbond_atom_site_label_D
_geom_hbond_atom_site_label_H
_geom_hbond_atom_site_label_A
_geom_hbond_site_symmetry_A
_geom_hbond_distance_DH
_geom_hbond_distance_HA
_geom_hbond_distance_DA
_geom_hbond_angle_DHA
N1 H1 O1 3_576 0.88(3) 1.81(3) 2.6861(18) 174(2)
N2 H2 O1 4_575 0.92(3) 1.75(3) 2.6772(17) 177(2)

loop_
_geom_torsion_atom_site_label_1
_geom_torsion_atom_site_label_2
_geom_torsion_atom_site_label_3
_geom_torsion_atom_site_label_4
_geom_torsion_site_symmetry_1
_geom_torsion_site_symmetry_2
_geom_torsion_site_symmetry_3
_geom_torsion_site_symmetry_4
_geom_torsion
_geom_torsion_publ_flag
C5 N1 N2 C3 . . . . 0.98(18) ?
N1 N2 C3 C4 . . . . -0.30(18) ?
N1 N2 C3 C6 . . . . 178.79(15) ?
N2 C3 C4 C5 . . . . -0.45(18) ?
C6 C3 C4 C5 . . . . -179.43(17) ?
N2 C3 C4 C7 . . . . -176.56(16) ?
C6 C3 C4 C7 . . . . 4.5(3) ?
N2 N1 C5 O1 . . . . 179.70(15) ?
N2 N1 C5 C4 . . . . -1.24(18) ?
C3 C4 C5 O1 . . . . 179.99(17) ?
C7 C4 C5 O1 . . . . -3.7(3) ?
C3 C4 C5 N1 . . . . 1.04(18) ?
C7 C4 C5 N1 . . . . 177.36(15) ?
C3 C4 C7 C8 . . . . 105.67(19) ?
C5 C4 C7 C8 . . . . -69.8(2) ?
C4 C7 C8 Cl1 . . . . 172.38(11) ?
